data_7203430
loop_
_publ_author_name
'Shirahata, Takashi'
'Kibune, Megumi'
'Maesato, Mitsuhiko'
'Kawashima, Tomohito'
'Saito, Gunzi'
'Imakubo, Tatsuro'

_publ_section_title
;
 New organic conductors based on dibromo- and diiodo-TSeFs with
 magnetic and non-magnetic MX4 counter anions (M = Fe, Ga; X = Cl, Br)
;
_journal_issue 33
_journal_name_full 'Journal of Materials Chemistry'
_journal_page_first 3381
_journal_paper_doi 10.1039/b605420j
_journal_volume 16
_journal_year 2006
_chemical_formula_sum 'C16 H8 Br4 Fe I4 S4 Se8'
_chemical_formula_weight 1843.23
_chemical_name_systematic
;
?
;
_space_group_IT_number 72
_symmetry_cell_setting orthorhombic
_symmetry_space_group_name_Hall '-I 2 2c'
_symmetry_space_group_name_H-M 'I b a m'
_atom_sites_solution_hydrogens geom
_atom_sites_solution_primary direct
_atom_sites_solution_secondary difmap
_audit_creation_method SHELXL-97
_cell_angle_alpha 90.00
_cell_angle_beta 90.00
_cell_angle_gamma 90.00
_cell_formula_units_Z 4
_cell_length_a 7.3241(17)
_cell_length_b 36.602(9)
_cell_length_c 13.580(3)
_cell_measurement_reflns_used 2193
_cell_measurement_temperature 293
_cell_measurement_theta_max 26.30
_cell_measurement_theta_min 2.84
_cell_volume 3640.5(15)
_computing_cell_refinement 'Bruker SMART'
_computing_data_collection 'Bruker SMART'
_computing_data_reduction 'Bruker SAINT'
_computing_molecular_graphics 'Bruker SHELXTL'
_computing_publication_material 'Bruker SHELXTL'
_computing_structure_refinement 'SHELXL-97 (Sheldrick, 1997)'
_computing_structure_solution 'SHELXS-97 (Sheldrick, 1990)'
_diffrn_ambient_temperature 293
_diffrn_detector_area_resol_mean 8.366
_diffrn_measured_fraction_theta_full 0.995
_diffrn_measured_fraction_theta_max 0.995
_diffrn_measurement_device_type 'CCD area detector'
_diffrn_measurement_method 'phi and omega scans'
_diffrn_radiation_monochromator graphite
_diffrn_radiation_source 'fine-focus sealed tube'
_diffrn_radiation_type MoK\a
_diffrn_radiation_wavelength 0.71073
_diffrn_reflns_av_R_equivalents 0.0610
_diffrn_reflns_av_sigmaI/netI 0.0495
_diffrn_reflns_limit_h_max 9
_diffrn_reflns_limit_h_min -9
_diffrn_reflns_limit_k_max 23
_diffrn_reflns_limit_k_min -48
_diffrn_reflns_limit_l_max 17
_diffrn_reflns_limit_l_min -18
_diffrn_reflns_number 13002
_diffrn_reflns_theta_full 28.37
_diffrn_reflns_theta_max 28.37
_diffrn_reflns_theta_min 1.11
_diffrn_standards_number 81
_exptl_absorpt_coefficient_mu 16.438
_exptl_absorpt_correction_T_max 0.8529
_exptl_absorpt_correction_T_min 0.0835
_exptl_absorpt_correction_type analytical
_exptl_absorpt_process_details
;
XPREP; Bruker AXS, 2003
;
_exptl_crystal_colour black
_exptl_crystal_density_diffrn 3.363
_exptl_crystal_density_method 'not measured'
_exptl_crystal_description plate
_exptl_crystal_F_000 3272
_exptl_crystal_size_max 0.30
_exptl_crystal_size_mid 0.06
_exptl_crystal_size_min 0.01
_refine_diff_density_max 2.625
_refine_diff_density_min -0.825
_refine_diff_density_rms 0.246
_refine_ls_extinction_method none
_refine_ls_goodness_of_fit_ref 0.913
_refine_ls_hydrogen_treatment constr
_refine_ls_matrix_type full
_refine_ls_number_parameters 91
_refine_ls_number_reflns 2369
_refine_ls_number_restraints 2
_refine_ls_restrained_S_all 0.913
_refine_ls_R_factor_all 0.0678
_refine_ls_R_factor_gt 0.0416
_refine_ls_shift/su_max 0.001
_refine_ls_shift/su_mean 0.000
_refine_ls_structure_factor_coef Fsqd
_refine_ls_weighting_details 'calc w=1/[\s^2^(Fo^2^)+(0.0800P)^2^+0.0000P] where P=(Fo^2^+2Fc^2^)/3'
_refine_ls_weighting_scheme calc
_refine_ls_wR_factor_gt 0.1159
_refine_ls_wR_factor_ref 0.1370
_reflns_number_gt 1480
_reflns_number_total 2369
_reflns_threshold_expression >2sigma(I)
_cod_data_source_file b605420j.txt
_cod_data_source_block (DIETSe)2GaBr4
_cod_depositor_comments
;
The following automatic conversions were performed:
'_symmetry_cell_setting' value 'Orthorhombic' changed to 'orthorhombic'
according to '/home/saulius/struct/CIF-dictionaries/cif_core.dic'
dictionary named 'cif_core.dic' version 2.4.1 from 2010-06-29.

Automatic conversion script
Id: cif_fix_enum 1527 2010-12-29 10:47:43Z saulius 
;
_cod_original_cell_volume 3640.6(15)
_cod_original_sg_symbol_H-M Ibam
_cod_database_code 7203430

loop_
_symmetry_equiv_pos_as_xyz
'x, y, z'
'-x, -y, z'
'-x+1/2, y+1/2, -z'
'x+1/2, -y+1/2, -z'
'x+1/2, y+1/2, z+1/2'
'-x+1/2, -y+1/2, z+1/2'
'-x+1, y+1, -z+1/2'
'x+1, -y+1, -z+1/2'
'-x, -y, -z'
'x, y, -z'
'x-1/2, -y-1/2, z'
'-x-1/2, y-1/2, z'
'-x+1/2, -y+1/2, -z+1/2'
'x+1/2, y+1/2, -z+1/2'
'x, -y, z+1/2'
'-x, y, z+1/2'

loop_
_atom_site_label
_atom_site_type_symbol
_atom_site_fract_x
_atom_site_fract_y
_atom_site_fract_z
_atom_site_U_iso_or_equiv
_atom_site_adp_type
_atom_site_occupancy
_atom_site_symmetry_multiplicity
_atom_site_calc_flag
_atom_site_refinement_flags
_atom_site_disorder_assembly
_atom_site_disorder_group
I1 I 0.18204(7) 0.364608(15) 0.36401(4) 0.0372(2) Uani 1 1 d . . .
Se1 Se 0.17000(11) 0.27339(2) 0.38297(6) 0.0326(2) Uani 1 1 d . . .
Se2 Se 0.17534(11) 0.18092(2) 0.38324(6) 0.0317(2) Uani 1 1 d . . .
S1 S 0.1758(3) 0.09791(6) 0.37133(16) 0.0395(5) Uani 1 1 d . . .
C1 C 0.1715(14) 0.2450(3) 0.5000 0.031(2) Uani 1 2 d S . .
C2 C 0.1735(13) 0.2086(3) 0.5000 0.028(2) Uani 1 2 d S . .
C3 C 0.1759(9) 0.31821(18) 0.4513(5) 0.0246(16) Uani 1 1 d . . .
C4 C 0.1761(9) 0.1354(2) 0.4511(6) 0.0313(17) Uani 1 1 d . . .
C5A C 0.234(3) 0.0609(7) 0.4548(15) 0.057(5) Uani 0.50 1 d PD . .
H5A1 H 0.2153 0.0377 0.4217 0.068 Uiso 0.50 1 calc PR . .
H5A2 H 0.3626 0.0626 0.4720 0.068 Uiso 0.50 1 calc PR . .
C5B C 0.119(3) 0.0619(7) 0.4507(18) 0.057(5) Uani 0.50 1 d PD . .
H5B1 H -0.0087 0.0641 0.4686 0.068 Uiso 0.50 1 calc PR . .
H5B2 H 0.1345 0.0390 0.4158 0.068 Uiso 0.50 1 calc PR . .
GA1 Fe 0.5000 0.0000 0.2500 0.0418(6) Uani 1 4 d S . .
Br1 Br 0.3129(2) 0.03652(4) 0.15454(12) 0.1033(6) Uani 1 1 d . . .

loop_
_atom_site_aniso_label
_atom_site_aniso_U_11
_atom_site_aniso_U_22
_atom_site_aniso_U_33
_atom_site_aniso_U_23
_atom_site_aniso_U_13
_atom_site_aniso_U_12
I1 0.0416(3) 0.0288(3) 0.0413(3) 0.0113(2) -0.0032(2) 0.0003(2)
Se1 0.0491(5) 0.0233(4) 0.0254(4) -0.0007(3) -0.0004(3) 0.0001(4)
Se2 0.0431(5) 0.0226(4) 0.0295(4) -0.0006(3) 0.0010(3) -0.0006(3)
S1 0.0545(13) 0.0235(10) 0.0404(11) -0.0055(9) 0.0044(10) -0.0023(10)
C1 0.034(6) 0.032(6) 0.028(5) 0.000 0.000 0.000(5)
C2 0.033(6) 0.023(6) 0.029(5) 0.000 0.000 0.006(5)
C3 0.028(4) 0.018(4) 0.028(4) 0.004(3) 0.003(3) -0.004(3)
C4 0.036(4) 0.020(4) 0.038(4) 0.005(3) 0.003(3) 0.002(3)
C5A 0.093(16) 0.024(6) 0.052(7) 0.009(5) -0.023(14) -0.002(13)
C5B 0.093(16) 0.024(6) 0.052(7) 0.009(5) -0.023(14) -0.002(13)
GA1 0.0782(18) 0.0078(10) 0.0395(13) 0.000 0.000 0.000
Br1 0.1621(15) 0.0434(7) 0.1044(12) 0.0140(8) -0.0378(10) 0.0072(8)

loop_
_atom_type_symbol
_atom_type_description
_atom_type_scat_dispersion_real
_atom_type_scat_dispersion_imag
_atom_type_scat_source
C C 0.0033 0.0016 'International Tables Vol C Tables 4.2.6.8 and 6.1.1.4'
H H 0.0000 0.0000 'International Tables Vol C Tables 4.2.6.8 and 6.1.1.4'
S S 0.1246 0.1234 'International Tables Vol C Tables 4.2.6.8 and 6.1.1.4'
Fe Fe 0.3463 0.8444 'International Tables Vol C Tables 4.2.6.8 and 6.1.1.4'
Se Se -0.0929 2.2259 'International Tables Vol C Tables 4.2.6.8 and 6.1.1.4'
Br Br -0.2901 2.4595 'International Tables Vol C Tables 4.2.6.8 and 6.1.1.4'
I I -0.4742 1.8119 'International Tables Vol C Tables 4.2.6.8 and 6.1.1.4'

loop_
_geom_angle_atom_site_label_1
_geom_angle_atom_site_label_2
_geom_angle_atom_site_label_3
_geom_angle
_geom_angle_site_symmetry_1
_geom_angle_site_symmetry_3
_geom_angle_publ_flag
C3 Se1 C1 93.7(4) . . ?
C2 Se2 C4 93.7(4) . . ?
C4 S1 C5B 102.1(9) . . ?
C4 S1 C5A 101.4(8) . . ?
C5B S1 C5A 27.4(7) . . ?
C2 C1 Se1 123.2(3) . 10_556 ?
C2 C1 Se1 123.2(3) . . ?
Se1 C1 Se1 113.7(6) 10_556 . ?
C1 C2 Se2 122.6(3) . 10_556 ?
C1 C2 Se2 122.6(3) . . ?
Se2 C2 Se2 114.8(6) 10_556 . ?
C3 C3 Se1 119.5(2) 10_556 . ?
C3 C3 I1 124.9(2) 10_556 . ?
Se1 C3 I1 115.6(3) . . ?
C4 C4 S1 128.3(3) 10_556 . ?
C4 C4 Se2 118.9(2) 10_556 . ?
S1 C4 Se2 112.8(4) . . ?
C5B C5A S1 111.9(18) 10_556 . ?
C5B C5A H5A1 109.2 10_556 . ?
S1 C5A H5A1 109.2 . . ?
C5B C5A H5A2 109.2 10_556 . ?
S1 C5A H5A2 109.2 . . ?
H5A1 C5A H5A2 107.9 . . ?
C5A C5B S1 113.7(18) 10_556 . ?
C5A C5B H5B1 108.8 10_556 . ?
S1 C5B H5B1 108.8 . . ?
C5A C5B H5B2 108.8 10_556 . ?
S1 C5B H5B2 108.8 . . ?
H5B1 C5B H5B2 107.7 . . ?
Br1 GA1 Br1 111.78(9) 7_545 8_445 ?
Br1 GA1 Br1 109.35(8) 7_545 . ?
Br1 GA1 Br1 107.31(9) 8_445 . ?
Br1 GA1 Br1 107.31(9) 7_545 2_655 ?
Br1 GA1 Br1 109.35(8) 8_445 2_655 ?
Br1 GA1 Br1 111.78(9) . 2_655 ?

loop_
_geom_bond_atom_site_label_1
_geom_bond_atom_site_label_2
_geom_bond_distance
_geom_bond_site_symmetry_2
_geom_bond_publ_flag
I1 C3 2.071(7) . ?
Se1 C3 1.885(7) . ?
Se1 C1 1.899(7) . ?
Se2 C2 1.882(6) . ?
Se2 C4 1.905(7) . ?
S1 C4 1.747(8) . ?
S1 C5B 1.75(2) . ?
S1 C5A 1.82(2) . ?
C1 C2 1.333(16) . ?
C1 Se1 1.899(7) 10_556 ?
C2 Se2 1.882(6) 10_556 ?
C3 C3 1.324(14) 10_556 ?
C4 C4 1.329(16) 10_556 ?
C5A C5B 1.537(7) 10_556 ?
C5A H5A1 0.9700 . ?
C5A H5A2 0.9700 . ?
C5B C5A 1.537(7) 10_556 ?
C5B H5B1 0.9700 . ?
C5B H5B2 0.9700 . ?
GA1 Br1 2.3117(14) 7_545 ?
GA1 Br1 2.3117(14) 8_445 ?
GA1 Br1 2.3117(14) . ?
GA1 Br1 2.3117(14) 2_655 ?
